data_4343961
loop_
_publ_author_name
'Roth, Torsten'
'Vasilenko, Vladislav'
'Wadepohl, Hubert'
'Wright, Dominic S.'
'Gade, Lutz H.'

_publ_section_title
;
 Structures, Electronics, and Reactivity of Strained Phosphazane Cages: A
 Combined Experimental and Computational Study.
;
_journal_issue 15
_journal_name_full 'Inorganic chemistry'
_journal_page_first 7636
_journal_page_last 7644
_journal_paper_doi 10.1021/acs.inorgchem.5b01292
_journal_volume 54
_journal_year 2015
_chemical_formula_moiety 'C F3 O3 S, C19 H25 N2'
_chemical_formula_sum 'C20 H25 F3 N2 O3 S'
_chemical_formula_weight 430.48
_space_group_crystal_system triclinic
_space_group_IT_number 2
_space_group_name_Hall '-P 1'
_space_group_name_H-M_alt 'P -1'
_symmetry_cell_setting triclinic
_symmetry_Int_Tables_number 2
_symmetry_space_group_name_Hall '-P 1'
_symmetry_space_group_name_H-M 'P -1'
_atom_sites_solution_hydrogens mixed
_atom_sites_solution_primary iterative
_atom_sites_solution_secondary difmap
_audit_block_code ga_tro101
_audit_creation_date
;
'Mon Oct 06 10:33:11 2014'
;
_audit_creation_method
;
Olex2 1.2
(compiled 2015.01.26 svn.r3151 for OlexSys, GUI svn.r4998)
;
_audit_update_record '18.05.2015 15:36:47 CEST UTC+02:00  encif 1.32'
_cell_angle_alpha 87.363(2)
_cell_angle_beta 83.254(2)
_cell_angle_gamma 86.9177(14)
_cell_formula_units_Z 4
_cell_length_a 9.07647(17)
_cell_length_b 15.1715(2)
_cell_length_c 15.5450(6)
_cell_measurement_reflns_used 21369
_cell_measurement_temperature 120(1)
_cell_measurement_theta_max 70.5090
_cell_measurement_theta_min 4.0160
_cell_volume 2121.01(10)
_computing_cell_refinement
;
CrysAlisPro, Agilent Technologies,
Version 1.171.37.34k (release 13-08-2014 CrysAlis171 .NET)
(compiled Aug 13 2014,16:31:05)
;
_computing_data_collection
;
CrysAlisPro, Agilent Technologies,
Version 1.171.37.34k (release 13-08-2014 CrysAlis171 .NET)
(compiled Aug 13 2014,16:31:05)
;
_computing_data_reduction
;
CrysAlisPro, Agilent Technologies,
Version 1.171.37.34k (release 13-08-2014 CrysAlis171 .NET)
(compiled Aug 13 2014,16:31:05)
;
_computing_molecular_graphics 'Olex2 (Dolomanov et al., 2009)'
_computing_publication_material 'encif (Wadepohl, 2009-14); encifer 1.5 (CCDC, 2014)'
_computing_structure_refinement 'ShelXL (Sheldrick, 2008)'
_computing_structure_solution 'SUPERFLIP (Palatinus, 2007-2009)'
_diffrn_ambient_environment 'perfluoro polyether oil / N~2~'
_diffrn_ambient_temperature 120(1)
_diffrn_detector 'CCD plate'
_diffrn_detector_area_resol_mean 7.9621
_diffrn_detector_type Eos
_diffrn_measured_fraction_theta_full 1.000
_diffrn_measured_fraction_theta_max 0.990
_diffrn_measurement_details
;
  1 omega  -26.00   11.00   1.0000   10.0000
omega____ theta____ kappa____ phi______ frames
    -        0.0000   38.0000 -180.0000 37

  2 omega   30.00   70.00   1.0000   10.0000
omega____ theta____ kappa____ phi______ frames
    -        0.0000   19.0000  -30.0000 40

  3 omega   17.00   70.00   1.0000   10.0000
omega____ theta____ kappa____ phi______ frames
    -        0.0000   19.0000   90.0000 53

  4 omega   14.00   47.00   1.0000   10.0000
omega____ theta____ kappa____ phi______ frames
    -        0.0000   38.0000 -180.0000 33

  5 omega  -44.00   12.00   1.0000   10.0000
omega____ theta____ kappa____ phi______ frames
    -        0.0000   19.0000   90.0000 56

  6 omega  -44.00    2.00   1.0000   10.0000
omega____ theta____ kappa____ phi______ frames
    -        0.0000   19.0000  -30.0000 46

  7 omega  -41.00   13.00   1.0000   10.0000
omega____ theta____ kappa____ phi______ frames
    -        0.0000  -57.0000  -30.0000 54

  8 omega  -20.00    9.00   1.0000   10.0000
omega____ theta____ kappa____ phi______ frames
    -       10.0000   80.0000  149.8538 29

  9 omega    5.00   43.00   1.0000   15.0000
omega____ theta____ kappa____ phi______ frames
    -       34.0000   80.0000  -50.1020 38

 10 omega    6.00   31.00   1.0000   15.0000
omega____ theta____ kappa____ phi______ frames
    -       38.0000   80.0000 -172.7332 25

 11 omega    8.00   41.00   1.0000   15.0000
omega____ theta____ kappa____ phi______ frames
    -       38.0000   77.0000   95.3285 33

 12 omega   11.00   36.00   1.0000   15.0000
omega____ theta____ kappa____ phi______ frames
    -       42.0000   79.0000   -7.9017 25

 13 omega   15.00   42.00   1.0000   15.0000
omega____ theta____ kappa____ phi______ frames
    -       42.0000   78.0000   24.4483 27

 14 omega   14.00   39.00   1.0000   15.0000
omega____ theta____ kappa____ phi______ frames
    -       42.0000   78.0000 -159.1515 25

 15 omega   15.00   40.00   1.0000   15.0000
omega____ theta____ kappa____ phi______ frames
    -       46.0000   79.0000 -129.5675 25

 16 omega   14.00   39.00   1.0000   15.0000
omega____ theta____ kappa____ phi______ frames
    -       46.0000   80.0000   93.7001 25

 17 omega   19.00   44.00   1.0000   15.0000
omega____ theta____ kappa____ phi______ frames
    -       50.0000   79.0000  115.1773 25

 18 omega   18.00   43.00   1.0000   15.0000
omega____ theta____ kappa____ phi______ frames
    -       50.0000   80.0000  -92.3359 25

 19 omega   19.00   45.00   1.0000   15.0000
omega____ theta____ kappa____ phi______ frames
    -       50.0000   78.0000  -50.7771 26

 20 omega   20.00   45.00   1.0000   15.0000
omega____ theta____ kappa____ phi______ frames
    -       50.0000   79.0000 -179.5972 25

 21 omega   18.00   43.00   1.0000   15.0000
omega____ theta____ kappa____ phi______ frames
    -       50.0000   80.0000  -22.0599 25

 22 omega   19.00   44.00   1.0000   15.0000
omega____ theta____ kappa____ phi______ frames
    -       50.0000   78.0000   63.4599 25

 23 omega   24.00   51.00   1.0000   15.0000
omega____ theta____ kappa____ phi______ frames
    -       54.0000   77.0000   47.9581 27

 24 omega   27.00   55.00   1.0000   15.0000
omega____ theta____ kappa____ phi______ frames
    -       54.0000   77.0000  -30.0000 28

 25 omega   25.00   50.00   1.0000   15.0000
omega____ theta____ kappa____ phi______ frames
    -       54.0000   77.0000 -150.0000 25

 26 omega   24.00   51.00   1.0000   15.0000
omega____ theta____ kappa____ phi______ frames
    -       54.0000   77.0000 -120.0000 27

 27 omega  -14.00   74.00   1.0000   15.0000
omega____ theta____ kappa____ phi______ frames
    -       54.0000  -57.0000    0.0000 88

 28 omega   24.00   55.00   1.0000   15.0000
omega____ theta____ kappa____ phi______ frames
    -       54.0000   77.0000  150.0000 31

 29 omega   28.00   55.00   1.0000   15.0000
omega____ theta____ kappa____ phi______ frames
    -       54.0000   77.0000  -90.0000 27

 30 omega   32.00   59.00   1.0000   15.0000
omega____ theta____ kappa____ phi______ frames
    -       54.0000   77.0000    0.0000 27

 31 omega   27.00   54.00   1.0000   15.0000
omega____ theta____ kappa____ phi______ frames
    -       54.0000   77.0000  -60.0000 27

 32 omega   25.00   51.00   1.0000   15.0000
omega____ theta____ kappa____ phi______ frames
    -       54.0000   77.0000   30.0000 26

 33 omega   25.00   53.00   1.0000   15.0000
omega____ theta____ kappa____ phi______ frames
    -       54.0000   77.0000   90.0000 28

 34 omega   29.00   87.00   1.0000   15.0000
omega____ theta____ kappa____ phi______ frames
    -       58.0000   76.0000   -8.7831 58

 35 omega   30.00   55.00   1.0000   15.0000
omega____ theta____ kappa____ phi______ frames
    -       58.0000   75.0000 -119.5123 25

 36 omega   87.00  114.00   1.0000   15.0000
omega____ theta____ kappa____ phi______ frames
    -       58.0000   72.0000  130.1458 27

 37 omega   30.00   57.00   1.0000   15.0000
omega____ theta____ kappa____ phi______ frames
    -       58.0000   74.0000   42.5275 27

 38 omega   31.00   58.00   1.0000   15.0000
omega____ theta____ kappa____ phi______ frames
    -       58.0000   72.0000  130.1458 27

 39 omega   40.00   67.00   1.0000   15.0000
omega____ theta____ kappa____ phi______ frames
    -       58.0000   74.0000   75.8951 27

 40 omega  106.00  132.00   1.0000   15.0000
omega____ theta____ kappa____ phi______ frames
    -       62.0000   76.0000   44.0624 26

 41 omega   35.00   62.00   1.0000   15.0000
omega____ theta____ kappa____ phi______ frames
    -       62.0000   76.0000   44.0624 27

 42 omega   71.00   98.00   1.0000   15.0000
omega____ theta____ kappa____ phi______ frames
    -       62.0000   77.0000   13.1851 27

 43 omega   32.00   65.00   1.0000   15.0000
omega____ theta____ kappa____ phi______ frames
    -       62.0000   77.0000   13.1851 33

 44 omega   40.00   72.00   1.0000   15.0000
omega____ theta____ kappa____ phi______ frames
    -       62.0000   65.0000  120.1138 32

 45 omega   33.00   60.00   1.0000   15.0000
omega____ theta____ kappa____ phi______ frames
    -       62.0000   77.0000  -99.4226 27

 46 omega   84.00  111.00   1.0000   15.0000
omega____ theta____ kappa____ phi______ frames
    -       66.0000   73.0000 -140.2561 27

 47 omega   39.00   82.00   1.0000   15.0000
omega____ theta____ kappa____ phi______ frames
    -       66.0000   73.0000  -68.6128 43

 48 omega   91.00  129.00   1.0000   15.0000
omega____ theta____ kappa____ phi______ frames
    -       66.0000   66.0000  -83.4170 38

 49 omega   49.00   82.00   1.0000   15.0000
omega____ theta____ kappa____ phi______ frames
    -       66.0000   66.0000  -83.4170 33

 50 omega   56.00  103.00   1.0000   15.0000
omega____ theta____ kappa____ phi______ frames
    -       66.0000   61.0000   41.7334 47

 51 omega   -5.00   88.00   1.0000   15.0000
omega____ theta____ kappa____ phi______ frames
    -       66.0000  -80.0000  -62.7011 93

 52 omega   -4.00   95.00   1.0000   15.0000
omega____ theta____ kappa____ phi______ frames
    -       66.0000  -79.0000  162.9093 99

 53 omega   39.00   66.00   1.0000   15.0000
omega____ theta____ kappa____ phi______ frames
    -       66.0000   73.0000 -140.2561 27

 54 omega   48.00   75.00   1.0000   15.0000
omega____ theta____ kappa____ phi______ frames
    -       70.0000   68.0000 -132.8705 27

 55 omega   49.00  135.00   1.0000   15.0000
omega____ theta____ kappa____ phi______ frames
    -       70.0000   58.0000   98.9449 86

 56 omega   47.00   73.00   1.0000   15.0000
omega____ theta____ kappa____ phi______ frames
    -       74.0000   71.0000    8.6970 26

 57 omega   52.00   79.00   1.0000   15.0000
omega____ theta____ kappa____ phi______ frames
    -       74.0000   62.0000  -98.1593 27

 58 omega   58.00   85.00   1.0000   15.0000
omega____ theta____ kappa____ phi______ frames
    -       74.0000  -80.0000  104.3190 27

 59 omega   48.00  130.00   1.0000   15.0000
omega____ theta____ kappa____ phi______ frames
    -       74.0000   70.0000  169.1241 82

 60 omega   55.00  106.00   1.0000   15.0000
omega____ theta____ kappa____ phi______ frames
    -       78.0000   67.0000 -102.2732 51

 61 omega   48.00  114.00   1.0000   15.0000
omega____ theta____ kappa____ phi______ frames
    -       78.0000   77.0000  -49.7731 66

 62 omega   49.00  134.00   1.0000   15.0000
omega____ theta____ kappa____ phi______ frames
    -       78.0000   76.0000  -81.6983 85

 63 omega   54.00   85.00   1.0000   15.0000
omega____ theta____ kappa____ phi______ frames
    -       78.0000   70.0000  109.7727 31

 64 omega   57.00  146.00   1.0000   15.0000
omega____ theta____ kappa____ phi______ frames
    -       78.0000   52.0000   33.0657 89

 65 omega   52.00   80.00   1.0000   15.0000
omega____ theta____ kappa____ phi______ frames
    -       78.0000   70.0000 -170.0330 28

 66 omega   69.00  109.00   1.0000   15.0000
omega____ theta____ kappa____ phi______ frames
    -       78.0000  -80.0000   -0.8733 40

 67 omega   49.00   92.00   1.0000   15.0000
omega____ theta____ kappa____ phi______ frames
    -       78.0000   75.0000   49.7740 43

 68 omega   67.00   94.00   1.0000   25.0000
omega____ theta____ kappa____ phi______ frames
    -       82.0000   67.0000 -167.3599 27

 69 omega   62.00   91.00   1.0000   25.0000
omega____ theta____ kappa____ phi______ frames
    -       82.0000   57.0000 -122.7472 29

 70 omega   54.00   83.00   1.0000   25.0000
omega____ theta____ kappa____ phi______ frames
    -       82.0000   73.0000   94.5226 29

 71 omega   54.00   86.00   1.0000   25.0000
omega____ theta____ kappa____ phi______ frames
    -       82.0000   74.0000  126.8419 32

 72 omega   62.00   94.00   1.0000   25.0000
omega____ theta____ kappa____ phi______ frames
    -       90.0000   76.0000  -39.0517 32

 73 omega   63.00   89.00   1.0000   25.0000
omega____ theta____ kappa____ phi______ frames
    -       90.0000   71.0000 -133.9054 26

 74 omega   69.00  100.00   1.0000   25.0000
omega____ theta____ kappa____ phi______ frames
    -       90.0000   64.0000  106.4058 31

 75 omega   65.00  127.00   1.0000   25.0000
omega____ theta____ kappa____ phi______ frames
    -       90.0000   72.0000  115.8448 62

 76 omega   65.00  114.00   1.0000   25.0000
omega____ theta____ kappa____ phi______ frames
    -       94.0000   75.0000  -72.8069 49

 77 omega   74.00  134.00   1.0000   25.0000
omega____ theta____ kappa____ phi______ frames
    -       94.0000   52.0000    8.4535 60

 78 omega   74.00  112.00   1.0000   25.0000
omega____ theta____ kappa____ phi______ frames
    -       94.0000   58.0000  163.7803 38

 79 omega   71.00  124.00   1.0000   25.0000
omega____ theta____ kappa____ phi______ frames
    -       94.0000   65.0000  143.3807 53

 80 omega   71.00  105.00   1.0000   25.0000
omega____ theta____ kappa____ phi______ frames
    -       98.0000   71.0000   35.8627 34

 81 omega   72.00  128.00   1.0000   25.0000
omega____ theta____ kappa____ phi______ frames
    -       98.0000   71.0000 -121.3624 56

 82 omega   72.00  100.00   1.0000   25.0000
omega____ theta____ kappa____ phi______ frames
    -       98.0000   72.0000  171.3330 28

 83 omega   81.00  114.00   1.0000   25.0000
omega____ theta____ kappa____ phi______ frames
    -      102.0000   54.0000  -44.4095 33

 84 omega   82.00  116.00   1.0000   25.0000
omega____ theta____ kappa____ phi______ frames
    -      108.0000  -77.0000  150.0000 34

 85 omega   67.00  109.00   1.0000   25.0000
omega____ theta____ kappa____ phi______ frames
    -      108.0000  -79.0000 -125.7262 42

 86 omega   85.00  149.00   1.0000   25.0000
omega____ theta____ kappa____ phi______ frames
    -      108.0000   64.0000  150.0000 64

 87 omega   86.00  143.00   1.0000   25.0000
omega____ theta____ kappa____ phi______ frames
    -      108.0000   64.0000  120.0000 57

 88 omega   85.00  121.00   1.0000   25.0000
omega____ theta____ kappa____ phi______ frames
    -      108.0000   64.0000   90.0000 36

 89 omega   39.00   66.00   1.0000   25.0000
omega____ theta____ kappa____ phi______ frames
    -      108.0000  -79.0000 -125.7262 27

 90 omega   76.00  139.00   1.0000   25.0000
omega____ theta____ kappa____ phi______ frames
    -      108.0000  -80.0000  -74.4576 63

 91 omega   86.00  159.00   1.0000   25.0000
omega____ theta____ kappa____ phi______ frames
    -      108.0000   64.0000 -180.0000 73

 92 omega  143.00  170.00   1.0000   25.0000
omega____ theta____ kappa____ phi______ frames
    -      108.0000   77.0000 -150.0000 27

 93 omega   79.00  106.00   1.0000   25.0000
omega____ theta____ kappa____ phi______ frames
    -      108.0000   77.0000 -150.0000 27

 94 omega   39.00  108.00   1.0000   25.0000
omega____ theta____ kappa____ phi______ frames
    -      108.0000  -80.0000  100.3845 69

 95 omega   80.00  113.00   1.0000   25.0000
omega____ theta____ kappa____ phi______ frames
    -      108.0000  -77.0000  -30.0000 33

 96 omega   80.00  107.00   1.0000   25.0000
omega____ theta____ kappa____ phi______ frames
    -      108.0000   77.0000   60.0000 27

 97 omega   78.00  177.00   1.0000   25.0000
omega____ theta____ kappa____ phi______ frames
    -      108.0000   77.0000  -60.0000 99

 98 omega   86.00  173.00   1.0000   25.0000
omega____ theta____ kappa____ phi______ frames
    -      108.0000   64.0000 -150.0000 87

 99 omega   78.00  104.00   1.0000   25.0000
omega____ theta____ kappa____ phi______ frames
    -      108.0000   77.0000 -180.0000 26

100 omega  133.00  178.00   1.0000   25.0000
omega____ theta____ kappa____ phi______ frames
    -      108.0000   77.0000  120.0000 45

101 omega   78.00  105.00   1.0000   25.0000
omega____ theta____ kappa____ phi______ frames
    -      108.0000   77.0000  120.0000 27

102 omega   80.00  177.00   1.0000   25.0000
omega____ theta____ kappa____ phi______ frames
    -      108.0000   77.0000  -90.0000 97

103 omega  114.00  139.00   1.0000   25.0000
omega____ theta____ kappa____ phi______ frames
    -      108.0000  -79.0000   35.5741 25

104 omega   79.00  104.00   1.0000   25.0000
omega____ theta____ kappa____ phi______ frames
    -      108.0000   77.0000    0.0000 25

105 omega   38.00  102.00   1.0000   25.0000
omega____ theta____ kappa____ phi______ frames
    -      108.0000  -79.0000   35.5741 64

106 omega   78.00  174.00   1.0000   25.0000
omega____ theta____ kappa____ phi______ frames
    -      108.0000   77.0000 -120.0000 96

107 omega  112.00  178.00   1.0000   25.0000
omega____ theta____ kappa____ phi______ frames
    -      108.0000   77.0000   90.0000 66

108 omega   79.00  104.00   1.0000   25.0000
omega____ theta____ kappa____ phi______ frames
    -      108.0000   77.0000   90.0000 25

109 omega   82.00  109.00   1.0000   25.0000
omega____ theta____ kappa____ phi______ frames
    -      108.0000   38.0000  -60.0000 27

110 omega   85.00  137.00   1.0000   25.0000
omega____ theta____ kappa____ phi______ frames
    -      108.0000   64.0000   30.0000 52

111 omega   78.00  176.00   1.0000   25.0000
omega____ theta____ kappa____ phi______ frames
    -      108.0000   77.0000   30.0000 98

112 omega  133.00  177.00   1.0000   25.0000
omega____ theta____ kappa____ phi______ frames
    -      108.0000   77.0000  150.0000 44

113 omega   78.00  105.00   1.0000   25.0000
omega____ theta____ kappa____ phi______ frames
    -      108.0000   77.0000  150.0000 27

114 omega   78.00  177.00   1.0000   25.0000
omega____ theta____ kappa____ phi______ frames
    -      108.0000   77.0000  -30.0000 99

115 omega   85.00  175.00   1.0000   25.0000
omega____ theta____ kappa____ phi______ frames
    -      108.0000   64.0000   60.0000 90

116 omega   86.00  174.00   1.0000   25.0000
omega____ theta____ kappa____ phi______ frames
    -      108.0000   64.0000    0.0000 88

117 omega   82.00  111.00   1.0000   25.0000
omega____ theta____ kappa____ phi______ frames
    -      108.0000   71.0000  -66.5232 29

118 omega  109.00  137.00   1.0000   25.0000
omega____ theta____ kappa____ phi______ frames
    -      108.0000  -80.0000 -172.2576 28

119 omega   67.00   94.00   1.0000   25.0000
omega____ theta____ kappa____ phi______ frames
    -      108.0000  -78.0000   78.9694 27

120 omega   49.00  105.00   1.0000   25.0000
omega____ theta____ kappa____ phi______ frames
    -      108.0000  -80.0000 -172.2576 56

121 omega  -72.00   26.00   1.0000   10.0000
omega____ theta____ kappa____ phi______ frames
    -        0.0000  -38.0000    0.0000 98

122 omega  -30.00   70.00   1.0000   10.0000
omega____ theta____ kappa____ phi______ frames
    -        0.0000   77.0000   60.0000 100

123 omega  -44.00   73.00   1.0000   10.0000
omega____ theta____ kappa____ phi______ frames
    -        0.0000   19.0000  -60.0000 117

124 omega  -11.00   88.00   1.0000   10.0000
omega____ theta____ kappa____ phi______ frames
    -       18.0000   76.0000   68.7424 99

125 omega   -5.00   91.00   1.0000   10.0000
omega____ theta____ kappa____ phi______ frames
    -       22.0000   72.0000  158.0832 96

126 omega   -3.00   96.00   1.0000   10.0000
omega____ theta____ kappa____ phi______ frames
    -       26.0000   75.0000  124.6924 99

127 omega    1.00   94.00   1.0000   10.0000
omega____ theta____ kappa____ phi______ frames
    -       26.0000   69.0000  -61.5586 93

128 omega   19.00   47.00   1.0000   15.0000
omega____ theta____ kappa____ phi______ frames
    -       50.0000   79.0000 -179.5972 28

129 omega   18.00   43.00   1.0000   15.0000
omega____ theta____ kappa____ phi______ frames
    -       50.0000   80.0000  -22.0599 25

130 omega   19.00   47.00   1.0000   15.0000
omega____ theta____ kappa____ phi______ frames
    -       50.0000   79.0000  115.1773 28

131 omega  -16.00   84.00   1.0000   15.0000
omega____ theta____ kappa____ phi______ frames
    -       54.0000  -77.0000 -120.0000 100

132 omega   52.00  144.00   1.0000   15.0000
omega____ theta____ kappa____ phi______ frames
    -       74.0000   49.0000 -132.1662 92

133 omega   48.00  143.00   1.0000   15.0000
omega____ theta____ kappa____ phi______ frames
    -       74.0000   70.0000  169.1241 95

134 omega    3.00  106.00   1.0000   15.0000
omega____ theta____ kappa____ phi______ frames
    -       74.0000  -80.0000  104.3190 103

135 omega   47.00  143.00   1.0000   15.0000
omega____ theta____ kappa____ phi______ frames
    -       74.0000   71.0000    8.6970 96

136 omega    7.00  110.00   1.0000   15.0000
omega____ theta____ kappa____ phi______ frames
    -       78.0000  -80.0000   -0.8733 103

137 omega   52.00  147.00   1.0000   15.0000
omega____ theta____ kappa____ phi______ frames
    -       78.0000   70.0000  109.7727 95

138 omega   49.00  148.00   1.0000   15.0000
omega____ theta____ kappa____ phi______ frames
    -       78.0000   76.0000  -81.6983 99

139 omega   49.00  148.00   1.0000   15.0000
omega____ theta____ kappa____ phi______ frames
    -       78.0000   75.0000   49.7740 99

140 omega   54.00  146.00   1.0000   15.0000
omega____ theta____ kappa____ phi______ frames
    -       78.0000   67.0000 -102.2732 92

141 omega   52.00  147.00   1.0000   15.0000
omega____ theta____ kappa____ phi______ frames
    -       78.0000   70.0000 -170.0330 95

142 omega   48.00  148.00   1.0000   15.0000
omega____ theta____ kappa____ phi______ frames
    -       78.0000   77.0000  -49.7731 100

143 omega   57.00  147.00   1.0000   15.0000
omega____ theta____ kappa____ phi______ frames
    -       78.0000   57.0000   -7.5416 90

;
_diffrn_measurement_device 'four-circle diffractometer'
_diffrn_measurement_device_type 'Agilent SuperNova, Dual, Cu at zero, Eos'
_diffrn_measurement_method '\w scans'
_diffrn_measurement_specimen_support 'polyimid foil'
_diffrn_orient_matrix_UB_11 -0.0387189000
_diffrn_orient_matrix_UB_12 0.0323957000
_diffrn_orient_matrix_UB_13 0.0927924000
_diffrn_orient_matrix_UB_21 -0.1658526000
_diffrn_orient_matrix_UB_22 -0.0120175000
_diffrn_orient_matrix_UB_23 -0.0061411000
_diffrn_orient_matrix_UB_31 0.0165874000
_diffrn_orient_matrix_UB_32 -0.0957268000
_diffrn_orient_matrix_UB_33 0.0364242000
_diffrn_radiation_monochromator mirror
_diffrn_radiation_probe x-ray
_diffrn_radiation_type 'Cu K\a'
_diffrn_radiation_wavelength 1.54184
_diffrn_reflns_av_R_equivalents 0.047
_diffrn_reflns_av_unetI/netI 0.0455
_diffrn_reflns_laue_measured_fraction_full 1.000
_diffrn_reflns_laue_measured_fraction_max 0.990
_diffrn_reflns_limit_h_max 11
_diffrn_reflns_limit_h_min -11
_diffrn_reflns_limit_k_max 18
_diffrn_reflns_limit_k_min -18
_diffrn_reflns_limit_l_max 18
_diffrn_reflns_limit_l_min -19
_diffrn_reflns_number 87902
_diffrn_reflns_point_group_measured_fraction_full 1.000
_diffrn_reflns_point_group_measured_fraction_max 0.990
_diffrn_reflns_theta_full 67.684
_diffrn_reflns_theta_max 71.045
_diffrn_reflns_theta_min 4.009
_diffrn_source 'microfocus X-Ray tube'
_diffrn_source_type 'Agilent SuperNova (Cu) X-ray Source'
_exptl_absorpt_coefficient_mu 1.798
_exptl_absorpt_correction_T_max 1.00000
_exptl_absorpt_correction_T_min 0.84389
_exptl_absorpt_correction_type multi-scan
_exptl_absorpt_process_details
;
CrysAlisPro, Agilent Technologies,
Version 1.171.37.34k (release 13-08-2014 CrysAlis171 .NET)
(compiled Aug 13 2014,16:31:05)
Empirical absorption correction using spherical harmonics,
 implemented in SCALE3 ABSPACK scaling algorithm.
Empirical absorption correction using spherical harmonics,
 implemented in SCALE3 ABSPACK scaling algorithm.
;
_exptl_crystal_colour colourless
_exptl_crystal_colour_primary colourless
_exptl_crystal_density_diffrn 1.348
_exptl_crystal_description plate
_exptl_crystal_F_000 904
_exptl_crystal_size_max 0.097
_exptl_crystal_size_mid 0.066
_exptl_crystal_size_min 0.041
_refine_diff_density_max 0.200
_refine_diff_density_min -0.285
_refine_diff_density_rms 0.043
_refine_ls_extinction_method none
_refine_ls_goodness_of_fit_ref 0.950
_refine_ls_hydrogen_treatment mixed
_refine_ls_matrix_type full
_refine_ls_number_parameters 590
_refine_ls_number_reflns 13322
_refine_ls_number_restraints 0
_refine_ls_restrained_S_all 0.950
_refine_ls_R_factor_all 0.0549
_refine_ls_R_factor_gt 0.0379
_refine_ls_shift/su_max 0.000
_refine_ls_shift/su_mean 0.000
_refine_ls_structure_factor_coef Fsqd
_refine_ls_weighting_details 'w=1/[\s^2^(Fo^2^)+(0.0481P)^2^] where P=(Fo^2^+2Fc^2^)/3'
_refine_ls_weighting_scheme calc
_refine_ls_wR_factor_gt 0.0813
_refine_ls_wR_factor_ref 0.0850
_reflns_Friedel_coverage 0.000
_reflns_number_gt 10184
_reflns_number_total 13322
_reflns_threshold_expression 'I > 2\s(I)'
_cod_data_source_file ic5b01292_si_003.cif
_cod_data_source_block ga_tro101_5
_cod_depositor_comments 'Adding full bibliography for 4343960--4343970.cif.'
_cod_database_code 4343961
_audit_block_refno 2197
_audit_block_usercomment 'tr1460 plate colourless'
_chemical_oxdiff_formula 'C40 H50 F6 N4 O6 S2'
_chemical_oxdiff_usercomment 'tr1460 plate colourless'
_shelx_space_group_comment
;
The symmetry employed for this shelxl refinement is uniquely defined
by the following loop, which should always be used as a source of
symmetry information in preference to the above space-group names.
They are only intended as comments.
;
_shelx_estimated_absorpt_t_max 0.841
_shelx_estimated_absorpt_t_min 0.841
_diffrn_oxdiff_twin_integration_method simultaneous
_shelxl_version_number 2014/7
_olex2_refinement_description
;
1. Twinned data refinement
 Scales: 0.5717(6) 0.4283(6)
2. Fixed Uiso
 At 1.2 times of:
  All C(H) groups, All N(H) groups
 At 1.5 times of:
  All C(H,H,H) groups
3.a Idealised Me refined as rotating group with stretchable bonds:
 C58(H58A,H58B,H58C), C59(H59A,H59B,H59C), C60(H60A,H60B,H60C), C67(H67A,H67B,
 H67C), C68(H68A,H68B,H68C), C69(H69A,H69B,H69C), C8(H8A,H8B,H8C), C9(H9A,H9B,
 H9C), C10(H10A,H10B,H10C), C17(H17A,H17B,H17C), C18(H18A,H18B,H18C), C19(H19A,
 H19B,H19C)
;
_olex2_submission_special_instructions 'No special instructions were received'
_cell_oxdiff_length_a 9.07647(17)
_cell_oxdiff_length_b 15.1715(2)
_cell_oxdiff_length_c 15.5450(6)
_cell_oxdiff_angle_alpha 87.363(2)
_cell_oxdiff_angle_beta 83.254(2)
_cell_oxdiff_angle_gamma 86.9177(14)
_cell_oxdiff_volume 2121.01(10)
_cell_oxdiff_measurement_reflns_used 21369
_cell_oxdiff_twin_number 2

loop_
_symmetry_equiv_pos_as_xyz
'x, y, z'
'-x, -y, -z'

loop_
_atom_site_label
_atom_site_type_symbol
_atom_site_fract_x
_atom_site_fract_y
_atom_site_fract_z
_atom_site_U_iso_or_equiv
_atom_site_adp_type
_atom_site_occupancy
_atom_site_site_symmetry_order
_atom_site_calc_flag
_atom_site_refinement_flags_posn
S1 S 0.29662(6) 0.52205(4) 0.24857(4) 0.02472(13) Uani 1 1 d .
F11 F 0.48360(16) 0.39066(10) 0.28046(10) 0.0476(4) Uani 1 1 d .
F12 F 0.38390(19) 0.37990(10) 0.16371(10) 0.0506(4) Uani 1 1 d .
F13 F 0.25685(16) 0.35472(9) 0.28707(10) 0.0451(4) Uani 1 1 d .
O11 O 0.17162(16) 0.52803(10) 0.19859(10) 0.0282(4) Uani 1 1 d .
O12 O 0.2611(2) 0.53593(12) 0.33886(11) 0.0422(4) Uani 1 1 d .
O13 O 0.42425(17) 0.56611(11) 0.20656(11) 0.0377(4) Uani 1 1 d .
C70 C 0.3575(2) 0.40551(15) 0.24412(15) 0.0286(5) Uani 1 1 d .
N51 N 0.66176(19) 0.92838(12) 0.27922(11) 0.0237(4) Uani 1 1 d .
H51 H 0.596(3) 0.9609(15) 0.2491(14) 0.028 Uiso 1 1 d R
N52 N 0.8677(2) 0.99778(13) 0.21147(12) 0.0276(4) Uani 1 1 d .
H52 H 0.953(3) 0.9998(17) 0.2158(15) 0.033 Uiso 1 1 d R
C51 C 0.8044(2) 0.94016(15) 0.26623(14) 0.0249(5) Uani 1 1 d .
H51A H 0.864(3) 0.9015(16) 0.3020(15) 0.030 Uiso 1 1 d R
C52 C 0.5992(2) 0.86270(14) 0.34110(14) 0.0226(5) Uani 1 1 d .
C53 C 0.5265(2) 0.79427(14) 0.30879(14) 0.0234(5) Uani 1 1 d .
C54 C 0.4604(2) 0.73278(15) 0.36738(15) 0.0262(5) Uani 1 1 d .
H54 H 0.414(3) 0.6894(16) 0.3461(14) 0.031 Uiso 1 1 d R
C55 C 0.4662(2) 0.73707(15) 0.45603(14) 0.0291(5) Uani 1 1 d .
C56 C 0.5411(3) 0.80520(17) 0.48523(15) 0.0315(5) Uani 1 1 d .
H56 H 0.554(3) 0.8089(16) 0.5441(16) 0.038 Uiso 1 1 d R
C57 C 0.6071(2) 0.86973(15) 0.42921(14) 0.0261(5) Uani 1 1 d .
C58 C 0.5216(3) 0.78699(16) 0.21292(14) 0.0325(6) Uani 1 1 d .
H58A H 0.4652(18) 0.8378(9) 0.1910(4) 0.049 Uiso 1 1 calc GR
H58B H 0.4741(18) 0.7331(9) 0.2025(2) 0.049 Uiso 1 1 calc GR
H58C H 0.6222(14) 0.7854(11) 0.1833(5) 0.049 Uiso 1 1 calc GR
C59 C 0.3917(3) 0.66953(18) 0.51788(16) 0.0438(7) Uani 1 1 d .
H59A H 0.2928(16) 0.6800(8) 0.5223(9) 0.066 Uiso 1 1 calc GR
H59B H 0.4230(16) 0.6730(9) 0.5703(9) 0.066 Uiso 1 1 calc GR
H59C H 0.4148(17) 0.6152(9) 0.4980(7) 0.066 Uiso 1 1 calc GR
C60 C 0.6817(3) 0.94470(17) 0.46418(16) 0.0371(6) Uani 1 1 d .
H60A H 0.7898(16) 0.9383(6) 0.4474(9) 0.056 Uiso 1 1 calc GR
H60B H 0.6610(16) 0.9434(7) 0.5279(9) 0.056 Uiso 1 1 calc GR
H60C H 0.6430(15) 1.0014(8) 0.4400(9) 0.056 Uiso 1 1 calc GR
C61 C 0.7889(2) 1.06014(14) 0.15758(14) 0.0245(5) Uani 1 1 d .
C62 C 0.7400(2) 1.14167(15) 0.19105(14) 0.0237(5) Uani 1 1 d .
C63 C 0.6680(2) 1.20177(15) 0.13734(14) 0.0266(5) Uani 1 1 d .
H63 H 0.639(3) 1.2589(16) 0.1588(15) 0.032 Uiso 1 1 d R
C64 C 0.6455(3) 1.18204(16) 0.05436(14) 0.0296(5) Uani 1 1 d .
C65 C 0.6950(3) 1.09902(16) 0.02384(15) 0.0318(5) Uani 1 1 d .
H65 H 0.679(3) 1.0837(16) -0.0324(16) 0.038 Uiso 1 1 d R
C66 C 0.7675(2) 1.03711(15) 0.07453(14) 0.0278(5) Uani 1 1 d .
C67 C 0.7603(3) 1.16413(16) 0.28185(14) 0.0325(5) Uani 1 1 d .
H67A H 0.6985(16) 1.1257(9) 0.3240(6) 0.049 Uiso 1 1 calc GR
H67B H 0.7288(17) 1.2274(9) 0.2910(4) 0.049 Uiso 1 1 calc GR
H67C H 0.8671(15) 1.1542(10) 0.2910(4) 0.049 Uiso 1 1 calc GR
C68 C 0.5667(3) 1.24881(19) -0.00172(16) 0.0453(7) Uani 1 1 d .
H68A H 0.543(2) 1.2988(10) 0.0275(7) 0.068 Uiso 1 1 calc GR
H68B H 0.4826(18) 1.2262(6) -0.0154(10) 0.068 Uiso 1 1 calc GR
H68C H 0.6268(13) 1.2614(10) -0.0508(10) 0.068 Uiso 1 1 calc GR
C69 C 0.8184(3) 0.94741(17) 0.04117(17) 0.0440(7) Uani 1 1 d .
H69A H 0.9196(16) 0.9359(6) 0.0488(11) 0.066 Uiso 1 1 calc GR
H69B H 0.8067(19) 0.9463(4) -0.0185(9) 0.066 Uiso 1 1 calc GR
H69C H 0.7607(16) 0.9037(7) 0.0722(9) 0.066 Uiso 1 1 calc GR
N1 N 0.7241(2) 0.54215(12) 0.22265(12) 0.0250(4) Uani 1 1 d .
H1 H 0.629(3) 0.5464(16) 0.2211(14) 0.030 Uiso 1 1 d R
N2 N 0.9120(2) 0.61165(12) 0.28009(12) 0.0234(4) Uani 1 1 d .
H2 H 0.983(3) 0.5801(16) 0.2516(14) 0.028 Uiso 1 1 d R
C1 C 0.7729(2) 0.60078(15) 0.27032(14) 0.0237(5) Uani 1 1 d .
H1A H 0.700(3) 0.6428(16) 0.2992(15) 0.028 Uiso 1 1 d R
C2 C 0.8094(2) 0.47541(15) 0.17268(14) 0.0222(5) Uani 1 1 d .
C3 C 0.8896(2) 0.40844(14) 0.21451(13) 0.0232(5) Uani 1 1 d .
C4 C 0.9641(3) 0.34354(15) 0.16309(15) 0.0268(5) Uani 1 1 d .
H4 H 1.019(3) 0.2952(16) 0.1911(14) 0.032 Uiso 1 1 d R
C5 C 0.9586(3) 0.34304(16) 0.07454(15) 0.0308(5) Uani 1 1 d .
C6 C 0.8768(3) 0.41029(16) 0.03586(15) 0.0319(5) Uani 1 1 d .
H6 H 0.871(3) 0.4117(16) -0.0237(16) 0.038 Uiso 1 1 d R
C7 C 0.8008(2) 0.47733(15) 0.08360(14) 0.0274(5) Uani 1 1 d .
C8 C 0.8940(3) 0.40289(15) 0.31094(14) 0.0278(5) Uani 1 1 d .
H8A H 0.9674(16) 0.4398(9) 0.3256(3) 0.042 Uiso 1 1 calc GR
H8B H 0.9172(17) 0.3438(8) 0.3289(3) 0.042 Uiso 1 1 calc GR
H8C H 0.8000(14) 0.4216(10) 0.3392(4) 0.042 Uiso 1 1 calc GR
C9 C 1.0352(3) 0.26819(18) 0.02274(17) 0.0443(7) Uani 1 1 d .
H9A H 1.1224(18) 0.2478(9) 0.0475(8) 0.066 Uiso 1 1 calc GR
H9B H 1.0615(19) 0.2886(5) -0.0355(10) 0.066 Uiso 1 1 calc GR
H9C H 0.9700(13) 0.2211(9) 0.0237(10) 0.066 Uiso 1 1 calc GR
C10 C 0.7094(3) 0.54793(18) 0.03971(16) 0.0394(6) Uani 1 1 d .
H10A H 0.6055(15) 0.5365(7) 0.0527(9) 0.059 Uiso 1 1 calc GR
H10B H 0.7368(15) 0.5476(8) -0.0221(9) 0.059 Uiso 1 1 calc GR
H10C H 0.7273(15) 0.6048(8) 0.0605(9) 0.059 Uiso 1 1 calc GR
C11 C 0.9540(2) 0.67608(14) 0.33742(14) 0.0234(5) Uani 1 1 d .
C12 C 0.9104(2) 0.66801(15) 0.42625(14) 0.0274(5) Uani 1 1 d .
C13 C 0.9549(3) 0.73168(17) 0.47823(15) 0.0326(6) Uani 1 1 d .
H13 H 0.930(3) 0.7274(17) 0.5381(16) 0.039 Uiso 1 1 d R
C14 C 1.0438(3) 0.79945(15) 0.44442(14) 0.0287(5) Uani 1 1 d .
C15 C 1.0861(2) 0.80432(15) 0.35592(14) 0.0257(5) Uani 1 1 d .
H15 H 1.146(3) 0.8520(16) 0.3316(14) 0.031 Uiso 1 1 d R
C16 C 1.0419(2) 0.74407(14) 0.30051(14) 0.0240(5) Uani 1 1 d .
C17 C 0.8216(3) 0.59234(17) 0.46774(15) 0.0396(6) Uani 1 1 d .
H17A H 0.7245(16) 0.5970(6) 0.4502(9) 0.059 Uiso 1 1 calc GR
H17B H 0.8151(16) 0.5947(7) 0.5291(9) 0.059 Uiso 1 1 calc GR
H17C H 0.8694(12) 0.5378(8) 0.4500(9) 0.059 Uiso 1 1 calc GR
C18 C 1.0942(3) 0.86622(18) 0.50210(16) 0.0414(7) Uani 1 1 d .
H18A H 1.0186(14) 0.8777(9) 0.5479(10) 0.062 Uiso 1 1 calc GR
H18B H 1.115(2) 0.9191(9) 0.4695(6) 0.062 Uiso 1 1 calc GR
H18C H 1.1811(17) 0.8437(6) 0.5251(10) 0.062 Uiso 1 1 calc GR
C19 C 1.0845(3) 0.75406(16) 0.20441(14) 0.0328(6) Uani 1 1 d .
H19A H 1.1455(17) 0.7027(9) 0.1845(4) 0.049 Uiso 1 1 calc GR
H19B H 1.1402(18) 0.8069(9) 0.1914(3) 0.049 Uiso 1 1 calc GR
H19C H 0.9953(13) 0.7590(11) 0.1751(5) 0.049 Uiso 1 1 calc GR
S2 S 0.29363(6) 0.02421(4) 0.23725(4) 0.02578(13) Uani 1 1 d .
F21 F 0.15079(16) 0.16956(10) 0.29006(10) 0.0500(4) Uani 1 1 d .
F22 F 0.38858(16) 0.17014(9) 0.28847(9) 0.0424(4) Uani 1 1 d .
F23 F 0.29030(17) 0.18553(10) 0.16918(9) 0.0457(4) Uani 1 1 d .
O21 O 0.17127(17) 0.00659(12) 0.19014(11) 0.0394(4) Uani 1 1 d .
O22 O 0.2809(2) -0.00781(12) 0.32523(10) 0.0435(5) Uani 1 1 d .
O23 O 0.43666(16) 0.00811(10) 0.18808(10) 0.0315(4) Uani 1 1 d .
C71 C 0.2809(3) 0.14360(15) 0.24605(15) 0.0316(5) Uani 1 1 d .

loop_
_atom_site_aniso_label
_atom_site_aniso_U_11
_atom_site_aniso_U_22
_atom_site_aniso_U_33
_atom_site_aniso_U_23
_atom_site_aniso_U_13
_atom_site_aniso_U_12
S1 0.0213(3) 0.0181(3) 0.0349(3) -0.0028(2) -0.0037(2) 0.0003(2)
F11 0.0384(9) 0.0354(9) 0.0706(10) 0.0067(7) -0.0229(7) 0.0104(7)
F12 0.0659(11) 0.0407(10) 0.0429(9) -0.0118(7) -0.0049(7) 0.0243(8)
F13 0.0456(9) 0.0212(8) 0.0668(10) 0.0034(7) -0.0002(7) -0.0041(6)
O11 0.0187(8) 0.0240(9) 0.0427(9) -0.0057(7) -0.0058(7) 0.0024(6)
O12 0.0578(12) 0.0321(11) 0.0372(9) -0.0088(8) -0.0061(8) 0.0014(9)
O13 0.0180(8) 0.0303(10) 0.0643(11) 0.0085(8) -0.0060(7) -0.0020(7)
C70 0.0260(12) 0.0241(13) 0.0358(13) -0.0012(10) -0.0062(10) 0.0034(10)
N51 0.0197(10) 0.0205(10) 0.0315(10) 0.0011(8) -0.0073(8) 0.0019(8)
N52 0.0173(9) 0.0267(11) 0.0389(11) 0.0005(9) -0.0042(8) -0.0014(8)
C51 0.0243(12) 0.0198(12) 0.0308(12) -0.0042(9) -0.0052(9) 0.0041(9)
C52 0.0178(11) 0.0186(12) 0.0307(11) 0.0005(9) -0.0023(8) 0.0025(9)
C53 0.0210(11) 0.0184(12) 0.0311(12) -0.0029(9) -0.0052(9) 0.0036(9)
C54 0.0231(12) 0.0186(12) 0.0371(13) -0.0041(10) -0.0041(9) -0.0001(9)
C55 0.0265(13) 0.0251(13) 0.0342(13) 0.0008(10) 0.0006(9) 0.0022(10)
C56 0.0334(14) 0.0358(15) 0.0251(12) -0.0026(10) -0.0038(10) 0.0029(11)
C57 0.0226(12) 0.0248(13) 0.0319(12) -0.0040(10) -0.0061(9) -0.0003(9)
C58 0.0445(15) 0.0225(13) 0.0322(13) -0.0011(10) -0.0099(11) -0.0060(11)
C59 0.0464(17) 0.0407(17) 0.0412(15) 0.0045(12) 0.0070(12) -0.0050(13)
C60 0.0407(15) 0.0347(15) 0.0383(14) -0.0116(11) -0.0079(11) -0.0078(12)
C61 0.0172(11) 0.0217(12) 0.0335(12) 0.0009(9) 0.0003(9) -0.0003(9)
C62 0.0179(11) 0.0246(13) 0.0291(12) -0.0024(9) -0.0034(9) -0.0033(9)
C63 0.0252(12) 0.0214(13) 0.0325(12) -0.0049(10) -0.0012(9) 0.0050(10)
C64 0.0299(13) 0.0294(14) 0.0283(12) 0.0007(10) -0.0006(9) 0.0020(10)
C65 0.0377(14) 0.0328(15) 0.0250(12) -0.0077(10) -0.0013(10) -0.0021(11)
C66 0.0268(12) 0.0245(13) 0.0307(12) -0.0042(10) 0.0048(9) -0.0029(10)
C67 0.0356(14) 0.0303(14) 0.0333(13) -0.0046(10) -0.0103(10) -0.0002(10)
C68 0.0564(18) 0.0474(18) 0.0318(13) -0.0027(12) -0.0106(12) 0.0130(14)
C69 0.0584(18) 0.0291(15) 0.0417(15) -0.0092(11) 0.0056(12) 0.0045(13)
N1 0.0167(9) 0.0239(11) 0.0351(10) -0.0023(8) -0.0058(8) 0.0004(8)
N2 0.0193(10) 0.0195(10) 0.0310(10) -0.0043(8) -0.0015(7) 0.0013(7)
C1 0.0211(11) 0.0196(12) 0.0301(12) 0.0029(9) -0.0032(9) -0.0007(9)
C2 0.0170(11) 0.0187(12) 0.0315(12) -0.0021(9) -0.0037(9) -0.0028(9)
C3 0.0210(11) 0.0179(12) 0.0311(12) 0.0008(9) -0.0041(9) -0.0042(9)
C4 0.0251(12) 0.0187(12) 0.0369(13) -0.0018(10) -0.0052(10) -0.0002(9)
C5 0.0254(13) 0.0313(14) 0.0363(13) -0.0090(10) -0.0018(9) -0.0031(10)
C6 0.0329(14) 0.0368(15) 0.0265(12) -0.0037(11) -0.0035(10) -0.0043(11)
C7 0.0234(12) 0.0275(13) 0.0321(12) 0.0019(10) -0.0063(9) -0.0039(10)
C8 0.0294(13) 0.0211(12) 0.0332(13) 0.0017(10) -0.0056(10) -0.0027(10)
C9 0.0442(16) 0.0432(18) 0.0456(16) -0.0176(13) -0.0034(12) 0.0067(13)
C10 0.0389(15) 0.0416(17) 0.0383(14) 0.0047(12) -0.0119(11) 0.0041(12)
C11 0.0207(11) 0.0187(12) 0.0316(12) -0.0039(9) -0.0068(9) 0.0012(9)
C12 0.0260(12) 0.0249(13) 0.0314(12) 0.0002(10) -0.0047(9) 0.0014(10)
C13 0.0360(14) 0.0367(15) 0.0257(12) -0.0019(11) -0.0082(10) 0.0027(11)
C14 0.0272(13) 0.0254(13) 0.0358(13) -0.0056(10) -0.0136(10) 0.0027(10)
C15 0.0234(12) 0.0186(12) 0.0358(13) -0.0013(9) -0.0079(9) 0.0018(9)
C16 0.0232(12) 0.0188(12) 0.0302(11) -0.0003(9) -0.0064(9) 0.0047(9)
C17 0.0495(17) 0.0357(15) 0.0330(13) 0.0017(11) 0.0001(11) -0.0094(12)
C18 0.0481(17) 0.0402(16) 0.0396(14) -0.0103(12) -0.0162(12) -0.0042(12)
C19 0.0404(15) 0.0238(14) 0.0336(13) -0.0010(10) 0.0000(10) -0.0065(11)
S2 0.0226(3) 0.0221(3) 0.0333(3) 0.0003(2) -0.0059(2) -0.0024(2)
F21 0.0367(8) 0.0375(9) 0.0709(10) -0.0059(8) 0.0110(7) 0.0080(7)
F22 0.0407(9) 0.0307(8) 0.0577(9) -0.0088(7) -0.0086(7) -0.0076(6)
F23 0.0473(9) 0.0345(9) 0.0524(9) 0.0153(7) -0.0046(7) 0.0060(7)
O21 0.0215(9) 0.0499(12) 0.0486(10) -0.0134(9) -0.0065(7) -0.0046(8)
O22 0.0624(12) 0.0321(11) 0.0354(10) 0.0063(8) -0.0036(8) -0.0077(9)
O23 0.0199(8) 0.0281(9) 0.0464(10) -0.0002(7) -0.0054(7) 0.0030(7)
C71 0.0264(12) 0.0272(13) 0.0396(13) 0.0008(11) -0.0001(10) 0.0027(10)

loop_
_atom_type_symbol
_atom_type_description
_atom_type_scat_dispersion_real
_atom_type_scat_dispersion_imag
_atom_type_scat_source
C C 0.0181 0.0091 'International Tables Vol C Tables 4.2.6.8 and 6.1.1.4'
H H 0.0000 0.0000 'International Tables Vol C Tables 4.2.6.8 and 6.1.1.4'
F F 0.0727 0.0534 'International Tables Vol C Tables 4.2.6.8 and 6.1.1.4'
N N 0.0311 0.0180 'International Tables Vol C Tables 4.2.6.8 and 6.1.1.4'
O O 0.0492 0.0322 'International Tables Vol C Tables 4.2.6.8 and 6.1.1.4'
S S 0.3331 0.5567 'International Tables Vol C Tables 4.2.6.8 and 6.1.1.4'

loop_
_exptl_crystal_face_index_h
_exptl_crystal_face_index_k
_exptl_crystal_face_index_l
_exptl_crystal_face_perp_dist
_exptl_oxdiff_crystal_face_indexfrac_h
_exptl_oxdiff_crystal_face_indexfrac_k
_exptl_oxdiff_crystal_face_indexfrac_l
_exptl_oxdiff_crystal_face_x
_exptl_oxdiff_crystal_face_y
_exptl_oxdiff_crystal_face_z
1 -9 4 0.0356 1.0011 -9.0018 4.0104 0.0418 -0.0825 1.0244
1 -9 -1 0.0189 0.9986 -9.0040 -0.9924 -0.4224 -0.0513 0.8423
1 0 -9 0.0235 0.9954 -0.0038 -9.0062 -0.8744 -0.1097 -0.3112
-1 9 1 0.0219 -0.9986 9.0040 0.9924 0.4224 0.0513 -0.8423
-1 -1 9 0.0382 -0.9954 -0.9966 9.0073 0.8421 0.1218 0.4070
6 1 3 0.0456 6.0000 1.0029 2.9937 0.0780 -1.0256 0.1126
-6 -1 -3 0.0456 -6.0000 -1.0029 -2.9937 -0.0780 1.0256 -0.1126
-1 9 -4 0.0312 -1.0011 9.0018 -4.0104 -0.0418 0.0825 -1.0244

loop_
_geom_angle_atom_site_label_1
_geom_angle_atom_site_label_2
_geom_angle_atom_site_label_3
_geom_angle
O11 S1 C70 103.18(10)
O12 S1 O11 115.25(10)
O12 S1 O13 115.82(11)
O12 S1 C70 104.05(10)
O13 S1 O11 113.36(10)
O13 S1 C70 102.89(10)
F11 C70 S1 110.56(15)
F12 C70 S1 111.75(16)
F12 C70 F11 107.18(19)
F12 C70 F13 108.67(19)
F13 C70 S1 111.15(15)
F13 C70 F11 107.33(19)
C51 N51 H51 121.6(15)
C51 N51 C52 122.18(18)
C52 N51 H51 116.2(15)
C51 N52 H52 111.8(18)
C51 N52 C61 124.55(19)
C61 N52 H52 123.1(19)
N51 C51 H51A 114.7(14)
N52 C51 N51 125.2(2)
N52 C51 H51A 120.1(14)
C53 C52 N51 117.32(19)
C57 C52 N51 120.63(19)
C57 C52 C53 122.0(2)
C52 C53 C58 121.1(2)
C54 C53 C52 118.2(2)
C54 C53 C58 120.7(2)
C53 C54 H54 117.5(15)
C53 C54 C55 121.7(2)
C55 C54 H54 120.8(15)
C54 C55 C59 120.2(2)
C56 C55 C54 118.2(2)
C56 C55 C59 121.5(2)
C55 C56 H56 121.6(15)
C55 C56 C57 122.4(2)
C57 C56 H56 116.0(15)
C52 C57 C56 117.5(2)
C52 C57 C60 122.0(2)
C56 C57 C60 120.5(2)
C53 C58 H58A 109.5
C53 C58 H58B 109.5
C53 C58 H58C 109.5
H58A C58 H58B 109.5
H58A C58 H58C 109.5
H58B C58 H58C 109.5
C55 C59 H59A 109.5
C55 C59 H59B 109.5
C55 C59 H59C 109.5
H59A C59 H59B 109.5
H59A C59 H59C 109.5
H59B C59 H59C 109.5
C57 C60 H60A 109.5
C57 C60 H60B 109.5
C57 C60 H60C 109.5
H60A C60 H60B 109.5
H60A C60 H60C 109.5
H60B C60 H60C 109.5
C62 C61 N52 118.23(19)
C66 C61 N52 119.0(2)
C66 C61 C62 122.7(2)
C61 C62 C63 117.4(2)
C61 C62 C67 121.9(2)
C63 C62 C67 120.7(2)
C62 C63 H63 117.7(14)
C64 C63 C62 121.8(2)
C64 C63 H63 120.4(14)
C63 C64 C65 118.8(2)
C63 C64 C68 120.2(2)
C65 C64 C68 121.0(2)
C64 C65 H65 120.2(15)
C66 C65 C64 121.6(2)
C66 C65 H65 118.1(15)
C61 C66 C69 121.4(2)
C65 C66 C61 117.6(2)
C65 C66 C69 121.0(2)
C62 C67 H67A 109.5
C62 C67 H67B 109.5
C62 C67 H67C 109.5
H67A C67 H67B 109.5
H67A C67 H67C 109.5
H67B C67 H67C 109.5
C64 C68 H68A 109.5
C64 C68 H68B 109.5
C64 C68 H68C 109.5
H68A C68 H68B 109.5
H68A C68 H68C 109.5
H68B C68 H68C 109.5
C66 C69 H69A 109.5
C66 C69 H69B 109.5
C66 C69 H69C 109.5
H69A C69 H69B 109.5
H69A C69 H69C 109.5
H69B C69 H69C 109.5
C1 N1 H1 113.8(16)
C1 N1 C2 127.9(2)
C2 N1 H1 118.2(16)
C1 N2 H2 120.8(15)
C1 N2 C11 121.88(19)
C11 N2 H2 117.3(15)
N1 C1 H1A 118.0(14)
N2 C1 N1 126.2(2)
N2 C1 H1A 115.8(14)
C3 C2 N1 119.90(19)
C7 C2 N1 117.8(2)
C7 C2 C3 122.2(2)
C2 C3 C8 122.9(2)
C4 C3 C2 117.1(2)
C4 C3 C8 119.9(2)
C3 C4 H4 118.7(14)
C5 C4 C3 122.5(2)
C5 C4 H4 118.8(14)
C4 C5 C6 118.4(2)
C4 C5 C9 120.1(2)
C6 C5 C9 121.4(2)
C5 C6 H6 120.3(16)
C5 C6 C7 121.8(2)
C7 C6 H6 117.9(16)
C2 C7 C10 121.8(2)
C6 C7 C2 117.9(2)
C6 C7 C10 120.3(2)
C3 C8 H8A 109.5
C3 C8 H8B 109.5
C3 C8 H8C 109.5
H8A C8 H8B 109.5
H8A C8 H8C 109.5
H8B C8 H8C 109.5
C5 C9 H9A 109.5
C5 C9 H9B 109.5
C5 C9 H9C 109.5
H9A C9 H9B 109.5
H9A C9 H9C 109.5
H9B C9 H9C 109.5
C7 C10 H10A 109.5
C7 C10 H10B 109.5
C7 C10 H10C 109.5
H10A C10 H10B 109.5
H10A C10 H10C 109.5
H10B C10 H10C 109.5
C12 C11 N2 120.19(19)
C12 C11 C16 122.2(2)
C16 C11 N2 117.63(19)
C11 C12 C13 117.6(2)
C11 C12 C17 122.8(2)
C13 C12 C17 119.6(2)
C12 C13 H13 119.9(16)
C14 C13 C12 122.1(2)
C14 C13 H13 117.9(16)
C13 C14 C18 121.2(2)
C15 C14 C13 118.4(2)
C15 C14 C18 120.4(2)
C14 C15 H15 119.0(14)
C14 C15 C16 122.2(2)
C16 C15 H15 118.8(14)
C11 C16 C19 121.9(2)
C15 C16 C11 117.6(2)
C15 C16 C19 120.5(2)
C12 C17 H17A 109.5
C12 C17 H17B 109.5
C12 C17 H17C 109.5
H17A C17 H17B 109.5
H17A C17 H17C 109.5
H17B C17 H17C 109.5
C14 C18 H18A 109.5
C14 C18 H18B 109.5
C14 C18 H18C 109.5
H18A C18 H18B 109.5
H18A C18 H18C 109.5
H18B C18 H18C 109.5
C16 C19 H19A 109.5
C16 C19 H19B 109.5
C16 C19 H19C 109.5
H19A C19 H19B 109.5
H19A C19 H19C 109.5
H19B C19 H19C 109.5
O21 S2 C71 103.95(11)
O22 S2 O21 115.40(11)
O22 S2 O23 115.64(11)
O22 S2 C71 103.34(11)
O23 S2 O21 113.06(10)
O23 S2 C71 103.30(10)
F21 C71 S2 110.55(16)
F22 C71 S2 110.88(15)
F22 C71 F21 107.52(19)
F23 C71 S2 112.09(16)
F23 C71 F21 107.55(18)
F23 C71 F22 108.07(19)

loop_
_geom_bond_atom_site_label_1
_geom_bond_atom_site_label_2
_geom_bond_distance
S1 O11 1.4452(15)
S1 O12 1.4255(17)
S1 O13 1.4424(16)
S1 C70 1.826(2)
F11 C70 1.339(3)
F12 C70 1.317(3)
F13 C70 1.327(3)
N51 H51 0.91(2)
N51 C51 1.307(3)
N51 C52 1.444(3)
N52 H52 0.79(3)
N52 C51 1.300(3)
N52 C61 1.450(3)
C51 H51A 0.98(2)
C52 C53 1.402(3)
C52 C57 1.389(3)
C53 C54 1.383(3)
C53 C58 1.506(3)
C54 H54 0.89(2)
C54 C55 1.390(3)
C55 C56 1.389(3)
C55 C59 1.504(3)
C56 H56 0.94(2)
C56 C57 1.392(3)
C57 C60 1.508(3)
C58 H58A 0.973(13)
C58 H58B 0.973(13)
C58 H58C 0.973(14)
C59 H59A 0.899(14)
C59 H59B 0.899(14)
C59 H59C 0.899(14)
C60 H60A 0.986(14)
C60 H60B 0.986(14)
C60 H60C 0.986(14)
C61 C62 1.394(3)
C61 C66 1.391(3)
C62 C63 1.397(3)
C62 C67 1.501(3)
C63 H63 0.96(2)
C63 C64 1.378(3)
C64 C65 1.399(3)
C64 C68 1.512(3)
C65 H65 0.94(2)
C65 C66 1.387(3)
C66 C69 1.508(3)
C67 H67A 0.998(14)
C67 H67B 0.998(13)
C67 H67C 0.998(14)
C68 H68A 0.904(15)
C68 H68B 0.904(15)
C68 H68C 0.904(15)
C69 H69A 0.947(14)
C69 H69B 0.947(14)
C69 H69C 0.947(14)
N1 H1 0.87(2)
N1 C1 1.310(3)
N1 C2 1.440(3)
N2 H2 0.87(2)
N2 C1 1.309(3)
N2 C11 1.448(3)
C1 H1A 0.98(2)
C2 C3 1.399(3)
C2 C7 1.395(3)
C3 C4 1.392(3)
C3 C8 1.503(3)
C4 H4 0.98(2)
C4 C5 1.384(3)
C5 C6 1.386(3)
C5 C9 1.513(3)
C6 H6 0.93(2)
C6 C7 1.391(3)
C7 C10 1.507(3)
C8 H8A 0.947(13)
C8 H8B 0.947(13)
C8 H8C 0.947(13)
C9 H9A 0.951(15)
C9 H9B 0.951(15)
C9 H9C 0.951(15)
C10 H10A 0.964(14)
C10 H10B 0.964(14)
C10 H10C 0.964(14)
C11 C12 1.393(3)
C11 C16 1.398(3)
C12 C13 1.393(3)
C12 C17 1.514(3)
C13 H13 0.93(2)
C13 C14 1.387(3)
C14 C15 1.384(3)
C14 C18 1.506(3)
C15 H15 0.96(2)
C15 C16 1.390(3)
C16 C19 1.501(3)
C17 H17A 0.950(14)
C17 H17B 0.950(14)
C17 H17C 0.950(14)
C18 H18A 0.944(14)
C18 H18B 0.944(14)
C18 H18C 0.944(14)
C19 H19A 0.972(14)
C19 H19B 0.972(14)
C19 H19C 0.972(14)
S2 O21 1.4430(16)
S2 O22 1.4239(17)
S2 O23 1.4420(16)
S2 C71 1.819(2)
F21 C71 1.342(3)
F22 C71 1.331(3)
F23 C71 1.323(3)

loop_
_geom_torsion_atom_site_label_1
_geom_torsion_atom_site_label_2
_geom_torsion_atom_site_label_3
_geom_torsion_atom_site_label_4
_geom_torsion
O11 S1 C70 F11 173.65(16)
O11 S1 C70 F12 54.35(18)
O11 S1 C70 F13 -67.25(17)
O12 S1 C70 F11 -65.67(18)
O12 S1 C70 F12 175.03(16)
O12 S1 C70 F13 53.43(18)
O13 S1 C70 F11 55.52(18)
O13 S1 C70 F12 -63.78(18)
O13 S1 C70 F13 174.62(15)
N51 C52 C53 C54 -177.31(19)
N51 C52 C53 C58 3.3(3)
N51 C52 C57 C56 178.41(19)
N51 C52 C57 C60 -0.6(3)
N52 C61 C62 C63 178.29(19)
N52 C61 C62 C67 -3.0(3)
N52 C61 C66 C65 -178.4(2)
N52 C61 C66 C69 2.8(3)
C51 N51 C52 C53 -116.9(2)
C51 N51 C52 C57 65.3(3)
C51 N52 C61 C62 88.5(3)
C51 N52 C61 C66 -92.6(3)
C52 N51 C51 N52 179.8(2)
C52 C53 C54 C55 -0.7(3)
C53 C52 C57 C56 0.7(3)
C53 C52 C57 C60 -178.3(2)
C53 C54 C55 C56 -0.2(3)
C53 C54 C55 C59 179.4(2)
C54 C55 C56 C57 1.4(4)
C55 C56 C57 C52 -1.7(3)
C55 C56 C57 C60 177.4(2)
C57 C52 C53 C54 0.4(3)
C57 C52 C53 C58 -178.9(2)
C58 C53 C54 C55 178.7(2)
C59 C55 C56 C57 -178.1(2)
C61 N52 C51 N51 1.8(4)
C61 C62 C63 C64 -0.1(3)
C62 C61 C66 C65 0.4(3)
C62 C61 C66 C69 -178.4(2)
C62 C63 C64 C65 0.8(4)
C62 C63 C64 C68 179.9(2)
C63 C64 C65 C66 -0.9(4)
C64 C65 C66 C61 0.4(4)
C64 C65 C66 C69 179.2(2)
C66 C61 C62 C63 -0.5(3)
C66 C61 C62 C67 178.1(2)
C67 C62 C63 C64 -178.8(2)
C68 C64 C65 C66 180.0(2)
N1 C2 C3 C4 177.02(19)
N1 C2 C3 C8 -1.0(3)
N1 C2 C7 C6 -176.7(2)
N1 C2 C7 C10 1.7(3)
N2 C11 C12 C13 179.6(2)
N2 C11 C12 C17 1.4(3)
N2 C11 C16 C15 -178.03(19)
N2 C11 C16 C19 3.6(3)
C1 N1 C2 C3 63.4(3)
C1 N1 C2 C7 -120.6(2)
C1 N2 C11 C12 63.4(3)
C1 N2 C11 C16 -118.2(2)
C2 N1 C1 N2 1.9(4)
C2 C3 C4 C5 -1.1(3)
C3 C2 C7 C6 -0.7(3)
C3 C2 C7 C10 177.7(2)
C3 C4 C5 C6 0.6(4)
C3 C4 C5 C9 -176.8(2)
C4 C5 C6 C7 -0.1(4)
C5 C6 C7 C2 0.2(3)
C5 C6 C7 C10 -178.3(2)
C7 C2 C3 C4 1.1(3)
C7 C2 C3 C8 -176.9(2)
C8 C3 C4 C5 177.1(2)
C9 C5 C6 C7 177.2(2)
C11 N2 C1 N1 -177.3(2)
C11 C12 C13 C14 -2.2(3)
C12 C11 C16 C15 0.3(3)
C12 C11 C16 C19 -178.0(2)
C12 C13 C14 C15 1.5(4)
C12 C13 C14 C18 -178.3(2)
C13 C14 C15 C16 0.3(3)
C14 C15 C16 C11 -1.2(3)
C14 C15 C16 C19 177.3(2)
C16 C11 C12 C13 1.3(3)
C16 C11 C12 C17 -177.0(2)
C17 C12 C13 C14 176.1(2)
C18 C14 C15 C16 -179.9(2)
O21 S2 C71 F21 61.02(18)
O21 S2 C71 F22 -179.84(16)
O21 S2 C71 F23 -58.96(18)
O22 S2 C71 F21 -59.86(19)
O22 S2 C71 F22 59.29(18)
O22 S2 C71 F23 -179.83(16)
O23 S2 C71 F21 179.28(16)
O23 S2 C71 F22 -61.57(17)
O23 S2 C71 F23 59.30(18)

loop_
_diffrn_oxdiff_twin_id
_diffrn_oxdiff_twin_ratio
_diffrn_oxdiff_twin_reflns_isolated
_diffrn_oxdiff_twin_reflns_overlapped
1 0.5643 25689 38283
2 0.4357 25716 38283

loop_
_twin_individual_id
_twin_individual_twin_matrix_11
_twin_individual_twin_matrix_12
_twin_individual_twin_matrix_13
_twin_individual_twin_matrix_21
_twin_individual_twin_matrix_22
_twin_individual_twin_matrix_23
_twin_individual_twin_matrix_31
_twin_individual_twin_matrix_32
_twin_individual_twin_matrix_33
1 1.0000 0.0000 0.0000 0.0000 1.0000 0.0000 0.0000 0.0000 1.0000
2 -1.0002 -0.0001 0.0006 -0.0003 -1.0001 0.0004 -0.3932 -0.0825 1.0000

loop_
_twin_individual_mass_fraction_refined
0.5717(6)
0.4283(6)
